data_4327949
loop_
_publ_author_name
'Virendra Kumar Rai'
'Masayoshi Nishiura'
'Masanori Takimoto'
'Shanshan Zhao'
'Yu Liu'
'Zhaomin Hou'

_publ_section_title
;
 Bis-Cyclometalated Iridium(III) Complexes Bearing Ancillary Guanidinate
 Ligands. Synthesis, Structure, and Highly Efficient Electroluminescence
;
_journal_name_full 'Inorganic Chemistry'
_journal_page_first 822
_journal_page_last 835
_journal_paper_doi 10.1021/ic201217a
_journal_volume 51
_journal_year 2012
_chemical_formula_sum 'C56 H64 Ir N5'
_chemical_formula_weight 999.32
_chemical_name_common IrNCNtBuPh
_chemical_name_systematic
; 
 ? 
;
_space_group_IT_number 14
_symmetry_cell_setting monoclinic
_symmetry_space_group_name_Hall '-P 2yn'
_symmetry_space_group_name_H-M 'P 1 21/n 1'
_atom_sites_solution_hydrogens geom
_atom_sites_solution_primary direct
_atom_sites_solution_secondary difmap
_audit_creation_method SHELXL-97
_cell_angle_alpha 90.00
_cell_angle_beta 105.361(2)
_cell_angle_gamma 90.00
_cell_formula_units_Z 4
_cell_length_a 14.5028(18)
_cell_length_b 15.1337(18)
_cell_length_c 22.409(3)
_cell_measurement_temperature 173(2)
_cell_volume 4742.6(10)
_computing_cell_refinement 'Bruker SMART'
_computing_data_collection 'Bruker SMART'
_computing_data_reduction 'Bruker SHELXTL'
_computing_molecular_graphics 'Bruker SHELXTL'
_computing_publication_material 'Bruker SHELXTL'
_computing_structure_refinement 'SHELXL-97 (Sheldrick, 1997)'
_computing_structure_solution 'SHELXS-97 (Sheldrick, 1990)'
_diffrn_ambient_temperature 173(2)
_diffrn_measured_fraction_theta_full 0.998
_diffrn_measured_fraction_theta_max 0.998
_diffrn_measurement_device_type 'CCD area detector'
_diffrn_measurement_method 'phi and omega scans'
_diffrn_radiation_monochromator graphite
_diffrn_radiation_source 'fine-focus sealed tube'
_diffrn_radiation_type MoKa
_diffrn_radiation_wavelength 0.71073
_diffrn_reflns_av_R_equivalents 0.0410
_diffrn_reflns_av_sigmaI/netI 0.0632
_diffrn_reflns_limit_h_max 14
_diffrn_reflns_limit_h_min -17
_diffrn_reflns_limit_k_max 13
_diffrn_reflns_limit_k_min -18
_diffrn_reflns_limit_l_max 26
_diffrn_reflns_limit_l_min -26
_diffrn_reflns_number 24847
_diffrn_reflns_theta_full 25.04
_diffrn_reflns_theta_max 25.04
_diffrn_reflns_theta_min 1.51
_exptl_absorpt_coefficient_mu 2.858
_exptl_absorpt_correction_T_max 0.5988
_exptl_absorpt_correction_T_min 0.5988
_exptl_absorpt_correction_type multi-scan
_exptl_absorpt_process_details SADABS
_exptl_crystal_colour yellow
_exptl_crystal_density_diffrn 1.400
_exptl_crystal_description prism
_exptl_crystal_F_000 2048
_exptl_crystal_size_max 0.20
_exptl_crystal_size_mid 0.20
_exptl_crystal_size_min 0.20
_refine_diff_density_max 1.040
_refine_diff_density_min -0.515
_refine_diff_density_rms 0.081
_refine_ls_extinction_method none
_refine_ls_goodness_of_fit_ref 0.890
_refine_ls_hydrogen_treatment none
_refine_ls_matrix_type full
_refine_ls_number_parameters 559
_refine_ls_number_reflns 8367
_refine_ls_number_restraints 0
_refine_ls_restrained_S_all 0.890
_refine_ls_R_factor_all 0.0478
_refine_ls_R_factor_gt 0.0288
_refine_ls_shift/su_max 0.001
_refine_ls_shift/su_mean 0.000
_refine_ls_structure_factor_coef Fsqd
_refine_ls_weighting_details 'calc w=1/[\s^2^(Fo^2^)+(0.0162P)^2^+0.0000P] where P=(Fo^2^+2Fc^2^)/3'
_refine_ls_weighting_scheme calc
_refine_ls_wR_factor_gt 0.0492
_refine_ls_wR_factor_ref 0.0525
_reflns_number_gt 6204
_reflns_number_total 8367
_reflns_threshold_expression >2sigma(I)
_cod_data_source_file ic201217a_si_002_02.cif
_cod_data_source_block 2
_cod_database_code 4327949

loop_
_symmetry_equiv_pos_as_xyz
'x, y, z'
'-x+1/2, y+1/2, -z+1/2'
'-x, -y, -z'
'x-1/2, -y-1/2, z-1/2'

loop_
_atom_site_label
_atom_site_type_symbol
_atom_site_fract_x
_atom_site_fract_y
_atom_site_fract_z
_atom_site_U_iso_or_equiv
_atom_site_adp_type
_atom_site_occupancy
_atom_site_symmetry_multiplicity
_atom_site_calc_flag
_atom_site_refinement_flags
Ir1 Ir 0.301528(11) 0.302773(10) 0.095082(7) 0.02445(5) Uani 1 1 d .
N1 N 0.3078(2) 0.4106(2) 0.04224(13) 0.0268(8) Uani 1 1 d .
N2 N 0.2896(2) 0.2010(2) 0.15153(13) 0.0268(7) Uani 1 1 d .
N3 N 0.4009(2) 0.2257(2) 0.05798(13) 0.0276(8) Uani 1 1 d .
N4 N 0.2474(2) 0.2274(2) 0.00884(13) 0.0258(8) Uani 1 1 d .
N5 N 0.3523(2) 0.1413(2) -0.03646(14) 0.0330(9) Uani 1 1 d .
C1 C 0.1907(3) 0.3714(2) 0.10756(16) 0.0257(9) Uani 1 1 d .
C2 C 0.1689(3) 0.4495(3) 0.07195(17) 0.0288(10) Uani 1 1 d .
C3 C 0.0912(3) 0.5031(3) 0.07488(18) 0.0367(11) Uani 1 1 d .
H3 H 0.0767 0.5542 0.0495 0.044 Uiso 1 1 d R
C4 C 0.0577(3) 0.4082(3) 0.15046(18) 0.0377(11) Uani 1 1 d .
H4 H 0.0204 0.3943 0.1782 0.045 Uiso 1 1 d R
C5 C 0.0363(3) 0.4823(3) 0.11382(19) 0.0392(11) Uani 1 1 d .
H5 H -0.0163 0.5187 0.1156 0.047 Uiso 1 1 d R
C6 C 0.1330(3) 0.3538(3) 0.14734(17) 0.0311(10) Uani 1 1 d .
H6 H 0.1459 0.3029 0.1730 0.037 Uiso 1 1 d R
C7 C 0.2333(3) 0.4688(3) 0.03415(17) 0.0277(10) Uani 1 1 d .
C8 C 0.2248(3) 0.5367(3) -0.00812(17) 0.0361(11) Uani 1 1 d .
H8 H 0.1720 0.5759 -0.0145 0.043 Uiso 1 1 d R
C9 C 0.2903(3) 0.5486(3) -0.04072(19) 0.0442(12) Uani 1 1 d .
H9 H 0.2830 0.5948 -0.0702 0.053 Uiso 1 1 d R
C10 C 0.3678(3) 0.4922(3) -0.03025(18) 0.0408(12) Uani 1 1 d .
H10 H 0.4161 0.5002 -0.0512 0.049 Uiso 1 1 d R
C11 C 0.3735(3) 0.4242(3) 0.01106(17) 0.0356(11) Uani 1 1 d .
H11 H 0.4264 0.3851 0.0179 0.043 Uiso 1 1 d R
C12 C 0.3785(3) 0.3518(3) 0.17619(17) 0.0277(10) Uani 1 1 d .
C13 C 0.3888(3) 0.2923(3) 0.22679(16) 0.0286(10) Uani 1 1 d .
C14 C 0.4424(3) 0.3166(3) 0.28647(18) 0.0413(12) Uani 1 1 d .
H14 H 0.4493 0.2762 0.3198 0.050 Uiso 1 1 d R
C15 C 0.4847(3) 0.3984(3) 0.29680(19) 0.0448(12) Uani 1 1 d .
H15 H 0.5208 0.4147 0.3372 0.054 Uiso 1 1 d R
C16 C 0.4745(3) 0.4570(3) 0.2482(2) 0.0492(13) Uani 1 1 d .
H16 H 0.5037 0.5136 0.2554 0.059 Uiso 1 1 d R
C17 C 0.4222(3) 0.4342(3) 0.18905(18) 0.0374(11) Uani 1 1 d .
H17 H 0.4159 0.4757 0.1564 0.045 Uiso 1 1 d R
C18 C 0.3400(3) 0.2085(3) 0.21244(17) 0.0297(10) Uani 1 1 d .
C19 C 0.3395(3) 0.1396(3) 0.25344(18) 0.0370(11) Uani 1 1 d .
H19 H 0.3759 0.1444 0.2953 0.044 Uiso 1 1 d R
C20 C 0.2870(3) 0.0653(3) 0.2340(2) 0.0413(12) Uani 1 1 d .
H20 H 0.2871 0.0181 0.2620 0.050 Uiso 1 1 d R
C21 C 0.2335(3) 0.0593(3) 0.17267(19) 0.0382(11) Uani 1 1 d .
H21 H 0.1947 0.0091 0.1584 0.046 Uiso 1 1 d R
C22 C 0.2378(3) 0.1277(3) 0.13313(18) 0.0317(10) Uani 1 1 d .
H22 H 0.2027 0.1229 0.0910 0.038 Uiso 1 1 d R
C23 C 0.3332(3) 0.1982(3) 0.00976(16) 0.0281(9) Uani 1 1 d .
C24 C 0.4957(3) 0.1863(3) 0.07729(18) 0.0350(10) Uani 1 1 d .
H24 H 0.4997 0.1395 0.0466 0.042 Uiso 1 1 d R
C25 C 0.5115(3) 0.1424(3) 0.14036(18) 0.0440(12) Uani 1 1 d .
H25A H 0.5080 0.1870 0.1714 0.066 Uiso 1 1 d R
H25B H 0.5747 0.1143 0.1518 0.066 Uiso 1 1 d R
H25C H 0.4621 0.0975 0.1385 0.066 Uiso 1 1 d R
C26 C 0.5720(3) 0.2540(3) 0.0775(2) 0.0586(15) Uani 1 1 d .
H26A H 0.5622 0.2785 0.0358 0.088 Uiso 1 1 d R
H26B H 0.6351 0.2260 0.0903 0.088 Uiso 1 1 d R
H26C H 0.5684 0.3016 0.1064 0.088 Uiso 1 1 d R
C27 C 0.1655(3) 0.2238(3) -0.04535(17) 0.0305(10) Uani 1 1 d .
H27 H 0.1810 0.1817 -0.0757 0.037 Uiso 1 1 d R
C28 C 0.0801(3) 0.1893(4) -0.0277(2) 0.091(2) Uani 1 1 d .
H28A H 0.0931 0.1293 -0.0112 0.136 Uiso 1 1 d R
H28B H 0.0251 0.1882 -0.0643 0.136 Uiso 1 1 d R
H28C H 0.0658 0.2277 0.0039 0.136 Uiso 1 1 d R
C29 C 0.1449(4) 0.3124(3) -0.0761(2) 0.0806(19) Uani 1 1 d .
H29A H 0.1229 0.3532 -0.0488 0.121 Uiso 1 1 d R
H29B H 0.0952 0.3062 -0.1151 0.121 Uiso 1 1 d R
H29C H 0.2033 0.3358 -0.0845 0.121 Uiso 1 1 d R
C30 C 0.4219(3) 0.1667(3) -0.06756(18) 0.0317(10) Uani 1 1 d .
C31 C 0.5620(3) 0.2203(3) -0.12648(18) 0.0342(11) Uani 1 1 d .
C32 C 0.5548(3) 0.1341(3) -0.10842(18) 0.0394(11) Uani 1 1 d .
H32 H 0.5985 0.0917 -0.1162 0.047 Uiso 1 1 d R
C33 C 0.4868(3) 0.1070(3) -0.07957(18) 0.0376(11) Uani 1 1 d .
H33 H 0.4845 0.0469 -0.0678 0.045 Uiso 1 1 d R
C34 C 0.4958(3) 0.2794(3) -0.11478(18) 0.0395(11) Uani 1 1 d .
H34 H 0.4985 0.3395 -0.1263 0.047 Uiso 1 1 d R
C35 C 0.4257(3) 0.2534(3) -0.08673(18) 0.0385(11) Uani 1 1 d .
H35 H 0.3802 0.2951 -0.0806 0.046 Uiso 1 1 d R
C36 C 0.6366(3) 0.2525(3) -0.15865(19) 0.0393(11) Uani 1 1 d .
C37 C 0.5853(3) 0.2906(3) -0.22219(18) 0.0543(13) Uani 1 1 d .
H37A H 0.5493 0.2436 -0.2484 0.081 Uiso 1 1 d R
H37B H 0.6325 0.3153 -0.2418 0.081 Uiso 1 1 d R
H37C H 0.5412 0.3373 -0.2170 0.081 Uiso 1 1 d R
C38 C 0.7013(3) 0.1785(3) -0.1684(2) 0.0588(14) Uani 1 1 d .
H38A H 0.7362 0.1543 -0.1282 0.088 Uiso 1 1 d R
H38B H 0.7470 0.2015 -0.1899 0.088 Uiso 1 1 d R
H38C H 0.6627 0.1319 -0.1934 0.088 Uiso 1 1 d R
C39 C 0.6972(3) 0.3247(3) -0.11985(19) 0.0600(15) Uani 1 1 d .
H39A H 0.6558 0.3734 -0.1142 0.090 Uiso 1 1 d R
H39B H 0.7438 0.3465 -0.1410 0.090 Uiso 1 1 d R
H39C H 0.7309 0.3006 -0.0794 0.090 Uiso 1 1 d R
C40 C 0.3021(3) 0.0604(3) -0.05000(18) 0.0295(10) Uani 1 1 d .
C41 C 0.1899(3) -0.0936(3) -0.07692(18) 0.0344(10) Uani 1 1 d .
C42 C 0.2175(3) -0.0469(3) -0.12219(19) 0.0431(12) Uani 1 1 d .
H42 H 0.1980 -0.0677 -0.1636 0.052 Uiso 1 1 d R
C43 C 0.2231(3) -0.0622(3) -0.0172(2) 0.0439(12) Uani 1 1 d .
H43 H 0.2070 -0.0931 0.0156 0.053 Uiso 1 1 d R
C44 C 0.2719(3) 0.0284(3) -0.10977(18) 0.0401(11) Uani 1 1 d .
H44 H 0.2890 0.0586 -0.1424 0.048 Uiso 1 1 d R
C45 C 0.2788(3) 0.0127(3) -0.00360(18) 0.0396(11) Uani 1 1 d .
H45 H 0.3014 0.0317 0.0381 0.048 Uiso 1 1 d R
C46 C 0.1323(3) -0.2346(3) -0.0377(2) 0.0647(16) Uani 1 1 d .
H46A H 0.1988 -0.2546 -0.0239 0.097 Uiso 1 1 d R
H46B H 0.0902 -0.2858 -0.0502 0.097 Uiso 1 1 d R
H46C H 0.1152 -0.2037 -0.0037 0.097 Uiso 1 1 d R
C47 C 0.1208(3) -0.1719(3) -0.0926(2) 0.0400(12) Uani 1 1 d .
C48 C 0.1372(3) -0.2248(3) -0.1472(2) 0.0719(17) Uani 1 1 d .
H48A H 0.1219 -0.1878 -0.1844 0.108 Uiso 1 1 d R
H48B H 0.0960 -0.2772 -0.1543 0.108 Uiso 1 1 d R
H48C H 0.2043 -0.2432 -0.1379 0.108 Uiso 1 1 d R
C49 C 0.0185(3) -0.1355(3) -0.10991(19) 0.0459(12) Uani 1 1 d .
H49A H 0.0078 -0.1017 -0.0751 0.069 Uiso 1 1 d R
H49B H -0.0270 -0.1846 -0.1197 0.069 Uiso 1 1 d R
H49C H 0.0095 -0.0969 -0.1461 0.069 Uiso 1 1 d R
C51 C 0.8518(4) 0.3929(4) 0.2557(2) 0.0675(16) Uani 1 1 d .
H51 H 0.8924 0.3466 0.2761 0.081 Uiso 1 1 d R
C52 C 0.8918(5) 0.4719(5) 0.2442(3) 0.083(2) Uani 1 1 d .
H52 H 0.9593 0.4792 0.2568 0.100 Uiso 1 1 d R
C53 C 0.6963(5) 0.4497(5) 0.2081(3) 0.086(2) Uani 1 1 d .
H53 H 0.6288 0.4431 0.1958 0.104 Uiso 1 1 d R
C50 C 0.7544(4) 0.3799(4) 0.2381(2) 0.0674(17) Uani 1 1 d .
C54 C 0.8352(7) 0.5397(5) 0.2149(3) 0.101(2) Uani 1 1 d .
H54 H 0.8631 0.5940 0.2074 0.121 Uiso 1 1 d R
C55 C 0.7134(5) 0.2949(4) 0.2538(3) 0.109(2) Uani 1 1 d .
H55A H 0.7595 0.2471 0.2554 0.164 Uiso 1 1 d R
H55B H 0.6541 0.2816 0.2222 0.164 Uiso 1 1 d R
H55C H 0.6998 0.3005 0.2942 0.164 Uiso 1 1 d R
C56 C 0.7380(6) 0.5291(6) 0.1965(3) 0.109(3) Uani 1 1 d .
H56 H 0.6987 0.5759 0.1758 0.131 Uiso 1 1 d R

loop_
_atom_site_aniso_label
_atom_site_aniso_U_11
_atom_site_aniso_U_22
_atom_site_aniso_U_33
_atom_site_aniso_U_23
_atom_site_aniso_U_13
_atom_site_aniso_U_12
Ir1 0.02606(8) 0.02248(9) 0.02327(8) 0.00122(9) 0.00381(6) 0.00139(9)
N1 0.0275(19) 0.023(2) 0.0275(18) -0.0034(15) 0.0026(15) 0.0001(16)
N2 0.0241(17) 0.0258(19) 0.0306(17) 0.0007(17) 0.0076(14) 0.0038(17)
N3 0.0236(19) 0.030(2) 0.0281(18) -0.0008(15) 0.0053(15) 0.0015(15)
N4 0.0262(19) 0.025(2) 0.0241(17) -0.0001(14) 0.0029(15) -0.0020(15)
N5 0.037(2) 0.028(2) 0.038(2) -0.0077(17) 0.0176(17) -0.0066(17)
C1 0.027(2) 0.022(2) 0.024(2) -0.0044(18) -0.0003(18) -0.0005(18)
C2 0.029(2) 0.024(3) 0.029(2) -0.0048(19) -0.0011(19) 0.0057(19)
C3 0.042(3) 0.028(3) 0.035(2) -0.001(2) 0.001(2) 0.005(2)
C4 0.036(3) 0.039(3) 0.040(3) -0.007(2) 0.013(2) 0.001(2)
C5 0.032(3) 0.037(3) 0.047(3) -0.010(2) 0.006(2) 0.009(2)
C6 0.034(3) 0.027(3) 0.031(2) -0.0003(19) 0.006(2) 0.002(2)
C7 0.032(2) 0.022(2) 0.024(2) -0.0033(18) -0.0018(19) -0.0015(19)
C8 0.045(3) 0.026(3) 0.035(2) 0.002(2) 0.006(2) 0.003(2)
C9 0.062(3) 0.027(3) 0.039(3) 0.010(2) 0.006(3) -0.004(2)
C10 0.048(3) 0.037(3) 0.039(3) 0.006(2) 0.013(2) -0.009(2)
C11 0.035(3) 0.037(3) 0.034(2) -0.001(2) 0.006(2) -0.001(2)
C12 0.023(2) 0.028(3) 0.029(2) -0.0019(19) 0.0021(18) 0.0023(19)
C13 0.027(2) 0.032(3) 0.027(2) -0.001(2) 0.0058(18) 0.006(2)
C14 0.041(3) 0.048(3) 0.030(2) 0.000(2) 0.000(2) 0.009(2)
C15 0.050(3) 0.044(3) 0.033(2) -0.012(2) -0.004(2) -0.001(3)
C16 0.053(3) 0.033(3) 0.053(3) -0.009(2) -0.001(3) -0.005(2)
C17 0.041(3) 0.029(3) 0.038(3) 0.002(2) 0.002(2) -0.002(2)
C18 0.026(2) 0.033(3) 0.030(2) 0.003(2) 0.0073(18) 0.009(2)
C19 0.041(3) 0.040(3) 0.029(2) 0.007(2) 0.007(2) 0.007(2)
C20 0.049(3) 0.033(3) 0.046(3) 0.015(2) 0.019(2) 0.010(2)
C21 0.041(3) 0.024(3) 0.049(3) 0.001(2) 0.011(2) -0.001(2)
C22 0.029(2) 0.029(3) 0.034(2) 0.002(2) 0.0037(19) -0.002(2)
C23 0.037(2) 0.019(2) 0.028(2) 0.005(2) 0.0098(19) -0.003(2)
C24 0.031(2) 0.034(3) 0.039(2) 0.001(2) 0.008(2) 0.003(2)
C25 0.037(3) 0.048(3) 0.046(3) 0.008(2) 0.009(2) 0.016(2)
C26 0.029(3) 0.068(4) 0.075(4) 0.023(3) 0.008(3) 0.003(3)
C27 0.033(2) 0.034(3) 0.024(2) -0.0051(18) 0.0064(19) 0.0014(19)
C28 0.038(3) 0.178(7) 0.046(3) 0.029(4) -0.005(2) -0.028(4)
C29 0.079(4) 0.052(4) 0.075(4) 0.018(3) -0.041(3) -0.013(3)
C30 0.034(3) 0.030(3) 0.032(2) -0.0024(19) 0.011(2) -0.001(2)
C31 0.037(3) 0.035(3) 0.033(2) -0.003(2) 0.013(2) -0.002(2)
C32 0.042(3) 0.035(3) 0.047(3) -0.002(2) 0.023(2) 0.007(2)
C33 0.044(3) 0.024(3) 0.050(3) 0.001(2) 0.023(2) 0.000(2)
C34 0.054(3) 0.027(3) 0.042(3) 0.003(2) 0.021(2) -0.003(2)
C35 0.048(3) 0.031(3) 0.042(3) 0.003(2) 0.022(2) 0.005(2)
C36 0.040(3) 0.041(3) 0.038(3) -0.001(2) 0.011(2) -0.004(2)
C37 0.056(3) 0.063(4) 0.047(3) 0.004(3) 0.020(2) -0.008(3)
C38 0.055(3) 0.064(4) 0.069(3) 0.004(3) 0.036(3) 0.004(3)
C39 0.062(3) 0.070(4) 0.052(3) -0.012(3) 0.023(3) -0.029(3)
C40 0.027(2) 0.030(3) 0.033(2) 0.001(2) 0.008(2) -0.001(2)
C41 0.030(2) 0.029(3) 0.043(3) -0.001(2) 0.007(2) 0.004(2)
C42 0.053(3) 0.042(3) 0.033(2) -0.007(2) 0.009(2) -0.008(2)
C43 0.056(3) 0.035(3) 0.044(3) 0.002(2) 0.020(2) -0.008(2)
C44 0.055(3) 0.036(3) 0.033(2) -0.004(2) 0.019(2) -0.009(2)
C45 0.051(3) 0.036(3) 0.032(2) -0.004(2) 0.011(2) -0.003(2)
C46 0.051(3) 0.042(3) 0.089(4) 0.018(3) -0.003(3) -0.008(3)
C47 0.032(3) 0.031(3) 0.053(3) -0.002(2) 0.005(2) -0.002(2)
C48 0.056(4) 0.059(4) 0.106(4) -0.040(3) 0.029(3) -0.024(3)
C49 0.039(3) 0.043(3) 0.054(3) 0.005(2) 0.011(2) -0.001(2)
C51 0.063(4) 0.086(5) 0.052(3) -0.019(3) 0.014(3) 0.012(4)
C52 0.089(5) 0.106(6) 0.062(4) -0.036(4) 0.035(4) -0.020(5)
C53 0.071(5) 0.124(7) 0.054(4) -0.021(4) -0.002(3) 0.021(5)
C50 0.062(4) 0.097(5) 0.044(3) -0.024(3) 0.016(3) -0.005(4)
C54 0.162(8) 0.090(6) 0.053(4) -0.006(4) 0.033(5) -0.009(6)
C55 0.132(6) 0.114(6) 0.093(5) -0.032(5) 0.047(4) -0.051(5)
C56 0.146(8) 0.109(7) 0.053(4) -0.004(4) -0.006(5) 0.034(6)

loop_
_atom_type_symbol
_atom_type_description
_atom_type_scat_dispersion_real
_atom_type_scat_dispersion_imag
_atom_type_scat_source
C C 0.0033 0.0016 'International Tables Vol C Tables 4.2.6.8 and 6.1.1.4'
H H 0.0000 0.0000 'International Tables Vol C Tables 4.2.6.8 and 6.1.1.4'
N N 0.0061 0.0033 'International Tables Vol C Tables 4.2.6.8 and 6.1.1.4'
Ir Ir -1.4442 7.9887 'International Tables Vol C Tables 4.2.6.8 and 6.1.1.4'

loop_
_geom_angle_atom_site_label_1
_geom_angle_atom_site_label_2
_geom_angle_atom_site_label_3
_geom_angle
C51 C50 C53 117.9(6)
C51 C50 C55 119.8(6)
C53 C50 C55 122.2(6)
C56 C54 C52 119.7(8)
C1 Ir1 C12 87.51(14)
C1 Ir1 N2 95.91(14)
C12 Ir1 N2 80.49(14)
C1 Ir1 N1 79.95(14)
C12 Ir1 N1 97.53(14)
N2 Ir1 N1 175.51(12)
C1 Ir1 N3 165.83(12)
C12 Ir1 N3 106.10(13)
N2 Ir1 N3 90.33(11)
N1 Ir1 N3 94.09(12)
C1 Ir1 N4 106.25(13)
C12 Ir1 N4 165.92(13)
N2 Ir1 N4 94.83(11)
N1 Ir1 N4 88.01(11)
N3 Ir1 N4 60.42(11)
C1 Ir1 C23 136.21(13)
C12 Ir1 C23 136.27(14)
N2 Ir1 C23 93.27(12)
N1 Ir1 C23 90.93(12)
N3 Ir1 C23 30.26(10)
N4 Ir1 C23 30.16(10)
C11 N1 C7 118.5(4)
C11 N1 Ir1 125.1(3)
C7 N1 Ir1 116.0(3)
C22 N2 C18 118.8(3)
C22 N2 Ir1 124.7(2)
C18 N2 Ir1 116.5(3)
C23 N3 C24 123.6(3)
C23 N3 Ir1 93.3(2)
C24 N3 Ir1 140.6(2)
C23 N4 C27 124.0(3)
C23 N4 Ir1 92.5(2)
C27 N4 Ir1 140.6(2)
C40 N5 C30 121.3(3)
C40 N5 C23 119.3(3)
C30 N5 C23 119.4(3)
C6 C1 C2 115.9(4)
C6 C1 Ir1 129.0(3)
C2 C1 Ir1 115.1(3)
C3 C2 C1 121.2(4)
C3 C2 C7 124.2(4)
C1 C2 C7 114.6(3)
C5 C3 C2 120.6(4)
C5 C4 C6 120.8(4)
C3 C5 C4 119.4(4)
C4 C6 C1 122.1(4)
N1 C7 C8 119.6(4)
N1 C7 C2 113.7(3)
C8 C7 C2 126.7(4)
C9 C8 C7 121.4(4)
C8 C9 C10 118.8(4)
C11 C10 C9 118.6(4)
N1 C11 C10 123.0(4)
C17 C12 C13 117.0(4)
C17 C12 Ir1 129.2(3)
C13 C12 Ir1 113.8(3)
C14 C13 C12 120.5(4)
C14 C13 C18 123.7(4)
C12 C13 C18 115.8(3)
C15 C14 C13 120.4(4)
C14 C15 C16 119.7(4)
C15 C16 C17 120.8(4)
C16 C17 C12 121.7(4)
N2 C18 C19 120.0(4)
N2 C18 C13 113.2(3)
C19 C18 C13 126.8(4)
C20 C19 C18 120.5(4)
C19 C20 C21 119.2(4)
C22 C21 C20 118.6(4)
N2 C22 C21 122.8(4)
N4 C23 N3 113.7(4)
N4 C23 N5 123.7(3)
N3 C23 N5 122.6(3)
N4 C23 Ir1 57.3(2)
N3 C23 Ir1 56.4(2)
N5 C23 Ir1 179.0(3)
N3 C24 C26 110.9(3)
N3 C24 C25 110.6(3)
C26 C24 C25 111.4(3)
N4 C27 C28 110.1(3)
N4 C27 C29 111.6(3)
C28 C27 C29 110.9(4)
C33 C30 C35 118.2(4)
C33 C30 N5 121.8(4)
C35 C30 N5 120.0(4)
C32 C31 C34 116.4(4)
C32 C31 C36 123.9(4)
C34 C31 C36 119.6(4)
C31 C32 C33 122.6(4)
C32 C33 C30 120.4(4)
C35 C34 C31 122.0(4)
C34 C35 C30 120.3(4)
C38 C36 C39 109.1(4)
C38 C36 C31 112.0(4)
C39 C36 C31 109.5(3)
C38 C36 C37 108.2(4)
C39 C36 C37 109.0(4)
C31 C36 C37 109.1(3)
C45 C40 C44 118.0(4)
C45 C40 N5 120.4(4)
C44 C40 N5 121.6(4)
C42 C41 C43 116.2(4)
C42 C41 C47 121.9(4)
C43 C41 C47 121.8(4)
C44 C42 C41 122.7(4)
C45 C43 C41 122.0(4)
C42 C44 C40 120.4(4)
C43 C45 C40 120.7(4)
C46 C47 C41 111.8(4)
C46 C47 C49 108.6(4)
C41 C47 C49 108.1(3)
C46 C47 C48 108.2(4)
C41 C47 C48 110.9(4)
C49 C47 C48 109.3(4)
C50 C51 C52 121.3(6)
C54 C52 C51 120.7(7)
C56 C53 C50 120.0(7)
C54 C56 C53 120.4(8)

loop_
_geom_bond_atom_site_label_1
_geom_bond_atom_site_label_2
_geom_bond_distance
Ir1 C1 1.995(4)
Ir1 C12 2.006(4)
Ir1 N2 2.030(3)
Ir1 N1 2.032(3)
Ir1 N3 2.182(3)
Ir1 N4 2.202(3)
Ir1 C23 2.614(4)
N1 C11 1.339(4)
N1 C7 1.367(5)
N2 C22 1.341(5)
N2 C18 1.372(4)
N3 C23 1.320(4)
N3 C24 1.457(4)
N4 C23 1.315(4)
N4 C27 1.458(4)
N5 C40 1.416(5)
N5 C30 1.423(5)
N5 C23 1.429(5)
C1 C6 1.400(5)
C1 C2 1.414(5)
C2 C3 1.404(5)
C2 C7 1.447(5)
C3 C5 1.365(5)
C4 C5 1.376(5)
C4 C6 1.384(5)
C7 C8 1.381(5)
C8 C9 1.354(5)
C9 C10 1.381(6)
C10 C11 1.371(5)
C12 C17 1.394(5)
C12 C13 1.424(5)
C13 C14 1.406(5)
C13 C18 1.446(5)
C14 C15 1.375(6)
C15 C16 1.382(6)
C16 C17 1.385(5)
C18 C19 1.391(5)
C19 C20 1.363(5)
C20 C21 1.391(5)
C21 C22 1.375(5)
C24 C26 1.508(5)
C24 C25 1.523(5)
C27 C28 1.491(5)
C27 C29 1.501(5)
C30 C33 1.382(5)
C30 C35 1.386(5)
C31 C32 1.377(5)
C31 C34 1.388(5)
C31 C36 1.531(5)
C32 C33 1.377(5)
C34 C35 1.386(5)
C36 C38 1.513(6)
C36 C39 1.521(5)
C36 C37 1.534(5)
C40 C45 1.379(5)
C40 C44 1.382(5)
C41 C42 1.380(5)
C41 C43 1.382(5)
C41 C47 1.531(5)
C42 C44 1.371(5)
C43 C45 1.378(5)
C46 C47 1.527(6)
C47 C49 1.533(5)
C47 C48 1.533(6)
C51 C52 1.383(7)
C50 C51 1.377(7)
C50 C53 1.407(7)
C50 C55 1.496(7)
C54 C56 1.368(9)
C54 C52 1.369(8)
C53 C56 1.400(8)
